data_7046371
loop_
_publ_author_name
'Mahmoud, Abdallah G.'
'Guedes da Silva, M F\'atima C'
'Sokolnicki, Jerzy'
'Smole\'nski, Piotr'
'Pombeiro, Armando J. L.'

_publ_section_title
;
 Hydrosoluble Cu(i)-DAPTA complexes: synthesis, characterization,
 luminescence thermochromism and catalytic activity for microwave-assisted
 three-component azide-alkyne cycloaddition click reaction.
;
_journal_issue 21
_journal_name_full 'Dalton transactions (Cambridge, England : 2003)'
_journal_page_first 7290
_journal_page_last 7299
_journal_paper_doi 10.1039/c8dt01232f
_journal_volume 47
_journal_year 2018
_chemical_formula_moiety 'C36 H64 Cu2 I2 N12 O8 P4'
_chemical_formula_sum 'C36 H64 Cu2 I2 N12 O8 P4'
_chemical_formula_weight 1297.75
_space_group_crystal_system triclinic
_space_group_IT_number 2
_space_group_name_Hall '-P 1'
_space_group_name_H-M_alt 'P -1'
_symmetry_space_group_name_Hall '-P 1'
_symmetry_space_group_name_H-M 'P -1'
_atom_sites_solution_hydrogens geom
_audit_creation_method SHELXL-2013
_audit_update_record
;
2018-03-29 deposited with the CCDC.
2018-05-16 downloaded from the CCDC.
;
_cell_angle_alpha 107.207(5)
_cell_angle_beta 98.563(4)
_cell_angle_gamma 99.439(5)
_cell_formula_units_Z 1
_cell_length_a 7.7429(11)
_cell_length_b 12.6570(18)
_cell_length_c 13.3551(19)
_cell_measurement_reflns_used 8647
_cell_measurement_temperature 296(2)
_cell_measurement_theta_max 26.38
_cell_measurement_theta_min 2.73
_cell_volume 1205.9(3)
_computing_cell_refinement 'Bruker SAINT'
_computing_data_collection 'Bruker APEX2'
_computing_data_reduction 'Bruker SAINT'
_computing_publication_material 'WinGX publication routines (Farrugia, 1999)'
_computing_structure_refinement 'SHELXL-2014 (Sheldrick, 2014)'
_computing_structure_solution 'SIR97 (Giacovazzo et al, 1999)'
_diffrn_ambient_temperature 296(2)
_diffrn_measured_fraction_theta_full 0.995
_diffrn_measured_fraction_theta_max 0.995
_diffrn_measurement_device_type 'Bruker APEX-II CCD'
_diffrn_measurement_method '\f and \w scans'
_diffrn_radiation_type MoK\a
_diffrn_radiation_wavelength 0.71069
_diffrn_reflns_av_R_equivalents 0.0514
_diffrn_reflns_av_unetI/netI 0.0406
_diffrn_reflns_Laue_measured_fraction_full 0.995
_diffrn_reflns_Laue_measured_fraction_max 0.995
_diffrn_reflns_limit_h_max 9
_diffrn_reflns_limit_h_min -9
_diffrn_reflns_limit_k_max 15
_diffrn_reflns_limit_k_min -15
_diffrn_reflns_limit_l_max 16
_diffrn_reflns_limit_l_min -16
_diffrn_reflns_number 19488
_diffrn_reflns_point_group_measured_fraction_full 0.995
_diffrn_reflns_point_group_measured_fraction_max 0.995
_diffrn_reflns_theta_full 25.000
_diffrn_reflns_theta_max 25.348
_diffrn_reflns_theta_min 2.727
_exptl_absorpt_coefficient_mu 2.356
_exptl_absorpt_correction_T_max 0.819
_exptl_absorpt_correction_T_min 0.728
_exptl_absorpt_correction_type multi-scan
_exptl_absorpt_process_details SADABS
_exptl_crystal_colour colourless
_exptl_crystal_density_diffrn 1.787
_exptl_crystal_description prism
_exptl_crystal_F_000 652
_exptl_crystal_preparation Luminescent
_exptl_crystal_size_max 0.200
_exptl_crystal_size_mid 0.120
_exptl_crystal_size_min 0.080
_refine_diff_density_max 2.774
_refine_diff_density_min -1.698
_refine_diff_density_rms 0.238
_refine_ls_extinction_method none
_refine_ls_goodness_of_fit_ref 1.113
_refine_ls_hydrogen_treatment constr
_refine_ls_matrix_type full
_refine_ls_number_parameters 293
_refine_ls_number_reflns 4410
_refine_ls_number_restraints 0
_refine_ls_restrained_S_all 1.113
_refine_ls_R_factor_all 0.1208
_refine_ls_R_factor_gt 0.0841
_refine_ls_shift/su_max 0.002
_refine_ls_shift/su_mean 0.000
_refine_ls_structure_factor_coef Fsqd
_refine_ls_weighting_details 'w=1/[\s^2^(Fo^2^)+(0.0412P)^2^+29.5995P] where P=(Fo^2^+2Fc^2^)/3'
_refine_ls_weighting_scheme calc
_refine_ls_wR_factor_gt 0.1779
_refine_ls_wR_factor_ref 0.1978
_reflns_Friedel_coverage 0.000
_reflns_number_gt 3216
_reflns_number_total 4410
_reflns_threshold_expression 'I > 2\s(I)'
_cod_data_source_file c8dt01232f2.cif
_cod_data_source_block shelxl
_cod_depositor_comments
;
The following automatic conversions were performed:

'_exptl_absorpt_correction_type' value 'MULTI-SCAN' changed to
'multi-scan' according to
/home/data/users/saulius/crontab/automatic-downloads/rss-feeds/RSC/lib/dictionaries/cif_core.dic
dictionary named 'cif_core.dic' version 2.4.2 from 2011-04-26.

Automatic conversion script
Id: cif_fix_values 4973 2017-02-22 13:04:09Z antanas 

 Adding full bibliography for 7046371.cif.
;
_cod_database_code 7046371
_shelx_space_group_comment
;
The symmetry employed for this shelxl refinement is uniquely defined
by the following loop, which should always be used as a source of
symmetry information in preference to the above space-group names.
They are only intended as comments.
;
_shelx_estimated_absorpt_t_min 0.650
_shelx_estimated_absorpt_t_max 0.834
_shelxl_version_number 2013-4

loop_
_space_group_symop_operation_xyz
'x, y, z'
'-x, -y, -z'

loop_
_atom_site_label
_atom_site_type_symbol
_atom_site_fract_x
_atom_site_fract_y
_atom_site_fract_z
_atom_site_U_iso_or_equiv
_atom_site_adp_type
_atom_site_occupancy
_atom_site_site_symmetry_order
_atom_site_calc_flag
_atom_site_refinement_flags_posn
_atom_site_refinement_flags_adp
C1 C 0.5426(16) 0.4272(9) 0.2365(8) 0.037(3) Uani 1 1 d . .
H1A H 0.4327 0.4504 0.2503 0.045 Uiso 1 1 calc R U
H1B H 0.6401 0.4934 0.2696 0.045 Uiso 1 1 calc R U
C2 C 0.3978(15) 0.1956(9) 0.2219(8) 0.039(3) Uani 1 1 d . .
H2A H 0.4121 0.1336 0.2490 0.047 Uiso 1 1 calc R U
H2B H 0.2834 0.2133 0.2329 0.047 Uiso 1 1 calc R U
C3 C 0.7581(15) 0.2751(10) 0.2371(9) 0.042(3) Uani 1 1 d . .
H3A H 0.8646 0.3359 0.2634 0.051 Uiso 1 1 calc R U
H3B H 0.7865 0.2102 0.2550 0.051 Uiso 1 1 calc R U
C4 C 0.6754(17) 0.3408(12) 0.0861(10) 0.049(3) Uani 1 1 d . .
H4A H 0.7851 0.3990 0.1118 0.058 Uiso 1 1 calc R U
H4B H 0.6511 0.3156 0.0084 0.058 Uiso 1 1 calc R U
C5 C 0.5643(16) 0.1445(10) 0.0763(10) 0.045(3) Uani 1 1 d . .
H5A H 0.6032 0.0840 0.0981 0.054 Uiso 1 1 calc R U
H5B H 0.5454 0.1217 -0.0012 0.054 Uiso 1 1 calc R U
C6 C 0.2399(15) 0.1299(9) 0.0317(9) 0.037(2) Uani 1 1 d . .
C7 C 0.0697(16) 0.1473(13) 0.0671(11) 0.057(4) Uani 1 1 d . .
H7A H 0.0875 0.2232 0.1153 0.086 Uiso 1 1 calc R U
H7B H 0.0346 0.0943 0.1029 0.086 Uiso 1 1 calc R U
H7C H -0.0224 0.1355 0.0057 0.086 Uiso 1 1 calc R U
C8 C 0.3824(17) 0.3976(9) 0.0559(9) 0.041(3) Uani 1 1 d . .
C9 C 0.371(2) 0.3552(12) -0.0619(9) 0.055(3) Uani 1 1 d . .
H9A H 0.4865 0.3752 -0.0771 0.082 Uiso 1 1 calc R U
H9B H 0.2878 0.3888 -0.0965 0.082 Uiso 1 1 calc R U
H9C H 0.3295 0.2742 -0.0882 0.082 Uiso 1 1 calc R U
C11 C 0.5801(14) 0.2809(9) 0.6952(9) 0.035(2) Uani 1 1 d . .
H11A H 0.5490 0.3498 0.7356 0.042 Uiso 1 1 calc R U
H11B H 0.4694 0.2253 0.6590 0.042 Uiso 1 1 calc R U
C12 C 0.9141(14) 0.3876(9) 0.6832(8) 0.034(2) Uani 1 1 d . .
H12A H 0.9997 0.4050 0.6411 0.041 Uiso 1 1 calc R U
H12B H 0.9007 0.4586 0.7315 0.041 Uiso 1 1 calc R U
C13 C 0.7609(17) 0.1753(9) 0.5310(9) 0.045(3) Uani 1 1 d . .
H13A H 0.6521 0.1179 0.4948 0.054 Uiso 1 1 calc R U
H13B H 0.8268 0.1848 0.4768 0.054 Uiso 1 1 calc R U
C14 C 0.8667(15) 0.3046(10) 0.8196(9) 0.041(3) Uani 1 1 d . .
H14A H 0.8605 0.3790 0.8648 0.049 Uiso 1 1 calc R U
H14B H 0.9227 0.2678 0.8657 0.049 Uiso 1 1 calc R U
C15 C 1.0229(14) 0.2185(9) 0.6812(10) 0.042(3) Uani 1 1 d . .
H15A H 1.0790 0.1828 0.7283 0.051 Uiso 1 1 calc R U
H15B H 1.1102 0.2398 0.6416 0.051 Uiso 1 1 calc R U
C16 C 0.8295(16) 0.0225(11) 0.5897(9) 0.043(3) Uani 1 1 d . .
C17 C 0.9521(17) -0.0231(11) 0.6605(11) 0.051(3) Uani 1 1 d . .
H17A H 0.9693 0.0229 0.7342 0.076 Uiso 1 1 calc R U
H17B H 1.0657 -0.0206 0.6398 0.076 Uiso 1 1 calc R U
H17C H 0.8977 -0.0999 0.6519 0.076 Uiso 1 1 calc R U
C18 C 0.6283(15) 0.1378(10) 0.7836(8) 0.037(2) Uani 1 1 d . .
C19 C 0.4409(17) 0.0713(10) 0.7322(10) 0.048(3) Uani 1 1 d . .
H19A H 0.4087 0.0773 0.6621 0.072 Uiso 1 1 calc R U
H19B H 0.3601 0.1009 0.7754 0.072 Uiso 1 1 calc R U
H19C H 0.4340 -0.0068 0.7260 0.072 Uiso 1 1 calc R U
N1 N 0.5321(13) 0.3901(8) 0.1217(7) 0.040(2) Uani 1 1 d . .
N2 N 0.3931(12) 0.1574(8) 0.1079(7) 0.038(2) Uani 1 1 d . .
N3 N 0.7039(12) 0.2450(8) 0.1215(7) 0.038(2) Uani 1 1 d . .
N4 N 0.6828(12) 0.2385(8) 0.7702(7) 0.036(2) Uani 1 1 d . .
N5 N 0.9813(11) 0.3195(8) 0.7458(7) 0.034(2) Uani 1 1 d . .
N6 N 0.8685(13) 0.1333(8) 0.6036(7) 0.040(2) Uani 1 1 d . .
O1 O 0.2650(14) 0.4376(9) 0.0937(8) 0.065(3) Uani 1 1 d . .
O2 O 0.2419(12) 0.0916(8) -0.0645(7) 0.057(2) Uani 1 1 d . .
O3 O 0.7256(12) 0.1023(8) 0.8417(7) 0.055(2) Uani 1 1 d . .
O4 O 0.7052(14) -0.0437(7) 0.5227(8) 0.065(3) Uani 1 1 d . .
P1 P 0.5773(4) 0.3208(2) 0.3016(2) 0.0310(6) Uani 1 1 d . .
P2 P 0.6977(4) 0.3106(2) 0.5939(2) 0.0283(6) Uani 1 1 d . .
Cu1 Cu 0.57899(18) 0.38696(11) 0.47726(10) 0.0319(3) Uani 1 1 d . .
I1 I 0.23263(10) 0.39538(6) 0.46339(6) 0.0394(2) Uani 1 1 d . .

loop_
_atom_site_aniso_label
_atom_site_aniso_U_11
_atom_site_aniso_U_22
_atom_site_aniso_U_33
_atom_site_aniso_U_23
_atom_site_aniso_U_13
_atom_site_aniso_U_12
C1 0.051(7) 0.041(6) 0.018(5) 0.004(4) 0.002(5) 0.016(5)
C2 0.042(6) 0.038(6) 0.032(6) 0.005(5) 0.010(5) 0.006(5)
C3 0.037(6) 0.045(7) 0.038(6) 0.007(5) 0.003(5) 0.009(5)
C4 0.042(7) 0.069(8) 0.039(7) 0.021(6) 0.016(5) 0.010(6)
C5 0.048(7) 0.035(6) 0.045(7) 0.004(5) 0.002(6) 0.017(5)
C6 0.035(6) 0.037(6) 0.035(6) 0.013(5) 0.000(5) -0.001(5)
C7 0.033(7) 0.075(10) 0.059(8) 0.021(7) 0.003(6) 0.006(6)
C8 0.056(7) 0.030(6) 0.036(6) 0.017(5) -0.001(5) 0.007(5)
C9 0.070(9) 0.059(8) 0.032(6) 0.018(6) -0.001(6) 0.009(7)
C11 0.025(5) 0.041(6) 0.046(6) 0.023(5) 0.007(5) 0.011(4)
C12 0.030(5) 0.031(5) 0.033(6) 0.007(4) 0.000(4) -0.004(4)
C13 0.055(7) 0.029(6) 0.037(6) 0.003(5) -0.016(5) 0.010(5)
C14 0.045(7) 0.045(6) 0.029(6) 0.018(5) -0.009(5) 0.007(5)
C15 0.027(5) 0.036(6) 0.055(7) 0.007(5) -0.004(5) 0.008(5)
C16 0.043(7) 0.051(7) 0.031(6) 0.007(5) 0.004(5) 0.014(6)
C17 0.045(7) 0.045(7) 0.067(9) 0.026(6) 0.007(6) 0.014(6)
C18 0.042(6) 0.042(6) 0.029(5) 0.011(5) 0.014(5) 0.014(5)
C19 0.057(8) 0.036(6) 0.046(7) 0.014(5) 0.006(6) -0.002(6)
N1 0.052(6) 0.042(5) 0.025(5) 0.010(4) 0.010(4) 0.014(4)
N2 0.035(5) 0.038(5) 0.034(5) 0.004(4) 0.009(4) 0.003(4)
N3 0.032(5) 0.048(5) 0.033(5) 0.011(4) 0.010(4) 0.013(4)
N4 0.028(5) 0.044(5) 0.041(5) 0.022(4) 0.003(4) 0.011(4)
N5 0.023(4) 0.049(5) 0.033(5) 0.019(4) 0.000(4) 0.010(4)
N6 0.038(5) 0.041(5) 0.033(5) 0.002(4) 0.000(4) 0.015(4)
O1 0.071(7) 0.071(7) 0.054(6) 0.013(5) 0.010(5) 0.035(6)
O2 0.056(6) 0.067(6) 0.036(5) 0.009(4) 0.002(4) 0.005(5)
O3 0.056(5) 0.063(6) 0.055(5) 0.038(5) 0.001(4) 0.014(4)
O4 0.072(7) 0.039(5) 0.064(6) 0.010(4) -0.016(5) 0.002(5)
P1 0.0366(15) 0.0288(13) 0.0263(13) 0.0072(11) 0.0046(11) 0.0089(11)
P2 0.0289(13) 0.0259(13) 0.0287(13) 0.0091(10) 0.0015(10) 0.0063(10)
Cu1 0.0382(7) 0.0362(7) 0.0242(6) 0.0131(5) 0.0037(5) 0.0127(6)
I1 0.0331(4) 0.0391(4) 0.0440(4) 0.0111(3) 0.0093(3) 0.0057(3)

loop_
_atom_type_symbol
_atom_type_description
_atom_type_scat_dispersion_real
_atom_type_scat_dispersion_imag
_atom_type_scat_source
C C 0.0033 0.0016 'International Tables Vol C Tables 4.2.6.8 and 6.1.1.4'
N N 0.0061 0.0033 'International Tables Vol C Tables 4.2.6.8 and 6.1.1.4'
O O 0.0106 0.0060 'International Tables Vol C Tables 4.2.6.8 and 6.1.1.4'
P P 0.1023 0.0942 'International Tables Vol C Tables 4.2.6.8 and 6.1.1.4'
Cu Cu 0.3201 1.2651 'International Tables Vol C Tables 4.2.6.8 and 6.1.1.4'
I I -0.4742 1.8119 'International Tables Vol C Tables 4.2.6.8 and 6.1.1.4'
H H 0.0000 0.0000 'International Tables Vol C Tables 4.2.6.8 and 6.1.1.4'

loop_
_geom_angle_atom_site_label_1
_geom_angle_atom_site_label_2
_geom_angle_atom_site_label_3
_geom_angle
_geom_angle_site_symmetry_3
N1 C1 P1 115.2(7) .
N1 C1 H1A 108.5 .
P1 C1 H1A 108.5 .
N1 C1 H1B 108.5 .
P1 C1 H1B 108.5 .
H1A C1 H1B 107.5 .
N2 C2 P1 115.0(8) .
N2 C2 H2A 108.5 .
P1 C2 H2A 108.5 .
N2 C2 H2B 108.5 .
P1 C2 H2B 108.5 .
H2A C2 H2B 107.5 .
N3 C3 P1 110.1(8) .
N3 C3 H3A 109.6 .
P1 C3 H3A 109.6 .
N3 C3 H3B 109.6 .
P1 C3 H3B 109.6 .
H3A C3 H3B 108.1 .
N1 C4 N3 114.7(9) .
N1 C4 H4A 108.6 .
N3 C4 H4A 108.6 .
N1 C4 H4B 108.6 .
N3 C4 H4B 108.6 .
H4A C4 H4B 107.6 .
N3 C5 N2 114.1(9) .
N3 C5 H5A 108.7 .
N2 C5 H5A 108.7 .
N3 C5 H5B 108.7 .
N2 C5 H5B 108.7 .
H5A C5 H5B 107.6 .
O2 C6 N2 120.7(11) .
O2 C6 C7 120.7(11) .
N2 C6 C7 118.6(10) .
C6 C7 H7A 109.5 .
C6 C7 H7B 109.5 .
H7A C7 H7B 109.5 .
C6 C7 H7C 109.5 .
H7A C7 H7C 109.5 .
H7B C7 H7C 109.5 .
O1 C8 N1 120.6(11) .
O1 C8 C9 121.5(11) .
N1 C8 C9 117.9(11) .
C8 C9 H9A 109.5 .
C8 C9 H9B 109.5 .
H9A C9 H9B 109.5 .
C8 C9 H9C 109.5 .
H9A C9 H9C 109.5 .
H9B C9 H9C 109.5 .
N4 C11 P2 114.3(7) .
N4 C11 H11A 108.7 .
P2 C11 H11A 108.7 .
N4 C11 H11B 108.7 .
P2 C11 H11B 108.7 .
H11A C11 H11B 107.6 .
N5 C12 P2 110.5(7) .
N5 C12 H12A 109.5 .
P2 C12 H12A 109.5 .
N5 C12 H12B 109.5 .
P2 C12 H12B 109.5 .
H12A C12 H12B 108.1 .
N6 C13 P2 115.8(8) .
N6 C13 H13A 108.3 .
P2 C13 H13A 108.3 .
N6 C13 H13B 108.3 .
P2 C13 H13B 108.3 .
H13A C13 H13B 107.4 .
N5 C14 N4 115.9(9) .
N5 C14 H14A 108.3 .
N4 C14 H14A 108.3 .
N5 C14 H14B 108.3 .
N4 C14 H14B 108.3 .
H14A C14 H14B 107.4 .
N5 C15 N6 115.7(9) .
N5 C15 H15A 108.4 .
N6 C15 H15A 108.4 .
N5 C15 H15B 108.4 .
N6 C15 H15B 108.4 .
H15A C15 H15B 107.4 .
O4 C16 N6 123.2(11) .
O4 C16 C17 118.7(12) .
N6 C16 C17 118.1(10) .
C16 C17 H17A 109.5 .
C16 C17 H17B 109.5 .
H17A C17 H17B 109.5 .
C16 C17 H17C 109.5 .
H17A C17 H17C 109.5 .
H17B C17 H17C 109.5 .
O3 C18 N4 121.5(11) .
O3 C18 C19 119.3(11) .
N4 C18 C19 119.0(10) .
C18 C19 H19A 109.5 .
C18 C19 H19B 109.5 .
H19A C19 H19B 109.5 .
C18 C19 H19C 109.5 .
H19A C19 H19C 109.5 .
H19B C19 H19C 109.5 .
C8 N1 C4 125.5(10) .
C8 N1 C1 118.5(10) .
C4 N1 C1 115.8(9) .
C6 N2 C2 123.4(9) .
C6 N2 C5 120.3(9) .
C2 N2 C5 116.3(9) .
C5 N3 C3 112.0(9) .
C5 N3 C4 115.7(9) .
C3 N3 C4 113.6(9) .
C18 N4 C11 124.1(9) .
C18 N4 C14 119.8(9) .
C11 N4 C14 115.5(8) .
C15 N5 C14 115.9(9) .
C15 N5 C12 113.1(9) .
C14 N5 C12 110.5(8) .
C16 N6 C13 118.1(9) .
C16 N6 C15 126.1(10) .
C13 N6 C15 115.6(9) .
C3 P1 C1 96.8(5) .
C3 P1 C2 97.2(5) .
C1 P1 C2 103.7(5) .
C3 P1 Cu1 128.3(4) .
C1 P1 Cu1 111.4(3) .
C2 P1 Cu1 115.7(4) .
C12 P2 C11 97.9(5) .
C12 P2 C13 98.3(5) .
C11 P2 C13 103.3(6) .
C12 P2 Cu1 118.0(4) .
C11 P2 Cu1 121.5(3) .
C13 P2 Cu1 114.1(4) .
P2 Cu1 P1 122.65(11) .
P2 Cu1 I1 117.43(9) .
P1 Cu1 I1 98.58(9) .
P2 Cu1 I1 106.90(8) 2_666
P1 Cu1 I1 102.87(8) 2_666
I1 Cu1 I1 106.70(5) 2_666
Cu1 I1 Cu1 73.30(5) 2_666

loop_
_geom_bond_atom_site_label_1
_geom_bond_atom_site_label_2
_geom_bond_distance
_geom_bond_site_symmetry_2
C1 N1 1.450(13) .
C1 P1 1.839(11) .
C1 H1A 0.9700 .
C1 H1B 0.9700 .
C2 N2 1.448(14) .
C2 P1 1.849(11) .
C2 H2A 0.9700 .
C2 H2B 0.9700 .
C3 N3 1.453(14) .
C3 P1 1.834(12) .
C3 H3A 0.9700 .
C3 H3B 0.9700 .
C4 N1 1.434(15) .
C4 N3 1.461(16) .
C4 H4A 0.9700 .
C4 H4B 0.9700 .
C5 N3 1.433(15) .
C5 N2 1.469(15) .
C5 H5A 0.9700 .
C5 H5B 0.9700 .
C6 O2 1.236(14) .
C6 N2 1.364(14) .
C6 C7 1.492(17) .
C7 H7A 0.9600 .
C7 H7B 0.9600 .
C7 H7C 0.9600 .
C8 O1 1.215(15) .
C8 N1 1.381(15) .
C8 C9 1.487(16) .
C9 H9A 0.9600 .
C9 H9B 0.9600 .
C9 H9C 0.9600 .
C11 N4 1.464(13) .
C11 P2 1.832(11) .
C11 H11A 0.9700 .
C11 H11B 0.9700 .
C12 N5 1.469(13) .
C12 P2 1.834(10) .
C12 H12A 0.9700 .
C12 H12B 0.9700 .
C13 N6 1.458(14) .
C13 P2 1.851(11) .
C13 H13A 0.9700 .
C13 H13B 0.9700 .
C14 N5 1.452(14) .
C14 N4 1.472(14) .
C14 H14A 0.9700 .
C14 H14B 0.9700 .
C15 N5 1.431(14) .
C15 N6 1.487(14) .
C15 H15A 0.9700 .
C15 H15B 0.9700 .
C16 O4 1.210(14) .
C16 N6 1.335(15) .
C16 C17 1.537(16) .
C17 H17A 0.9600 .
C17 H17B 0.9600 .
C17 H17C 0.9600 .
C18 O3 1.230(13) .
C18 N4 1.347(14) .
C18 C19 1.499(16) .
C19 H19A 0.9600 .
C19 H19B 0.9600 .
C19 H19C 0.9600 .
P1 Cu1 2.243(3) .
P2 Cu1 2.227(3) .
Cu1 I1 2.6824(15) .
Cu1 I1 2.7187(15) 2_666
I1 Cu1 2.7186(15) 2_666

loop_
_geom_hbond_atom_site_label_D
_geom_hbond_atom_site_label_H
_geom_hbond_atom_site_label_A
_geom_hbond_distance_DH
_geom_hbond_distance_HA
_geom_hbond_distance_DA
_geom_hbond_angle_DHA
_geom_hbond_site_symmetry_A
C5 H5A O2 0.97 2.65 3.531(15) 151.1 2_655
C7 H7C O3 0.96 2.59 3.548(16) 179.1 1_454
C9 H9C O2 0.96 2.43 3.309(17) 153.0 .
C12 H12A I1 0.97 3.17 4.119(11) 164.8 1_655
C14 H14A O1 0.97 2.60 3.497(16) 153.4 2_666
C19 H19A O4 0.96 2.38 3.318(16) 165.7 2_656
C19 H19B O2 0.96 2.47 3.283(16) 141.9 1_556
